data_4024097
loop_
_publ_author_name
'Seung-Doo Jeong'
'Seong-Jin Hong'
'Kee Jong Park'
'Sihyun Ham'
'Jonathan L. Sessler'
'Vincent Lynch'
'Chang-Hee Lee'

_publ_section_title
;
 Core-Modified, meso-Alkylidenyl Porphyrins and Their Expanded Analogues:
 A New Family of Nonplanar Porphyrinoids
;
_journal_name_full 'Journal of Organic Chemistry'
_journal_page_first 6232
_journal_page_last 6240
_journal_paper_doi 10.1021/jo070872k
_journal_volume 72
_journal_year 2007
_chemical_formula_sum 'C47 H41 N3 O9'
_chemical_formula_weight 791.83
_chemical_name_systematic
; 
 ? 
;
_space_group_IT_number 2
_symmetry_cell_setting triclinic
_symmetry_space_group_name_Hall '-P 1'
_symmetry_space_group_name_H-M 'P -1'
_atom_sites_solution_hydrogens geom
_atom_sites_solution_primary direct
_atom_sites_solution_secondary difmap
_audit_creation_method SHELXL-97
_cell_angle_alpha 68.8260(10)
_cell_angle_beta 83.0250(10)
_cell_angle_gamma 75.2970(10)
_cell_formula_units_Z 2
_cell_length_a 12.1293(7)
_cell_length_b 13.3588(8)
_cell_length_c 13.7337(8)
_cell_measurement_reflns_used 2115
_cell_measurement_temperature 173(2)
_cell_measurement_theta_max 22.40
_cell_measurement_theta_min 2.24
_cell_volume 2006.0(2)
_computing_cell_refinement 'Bruker SMART'
_computing_data_collection 'Bruker SMART'
_computing_data_reduction 'Bruker SAINT'
_computing_molecular_graphics 'Bruker SHELXTL'
_computing_publication_material 'Bruker SHELXTL'
_computing_structure_refinement 'SHELXL-97 (Sheldrick, 1997)'
_computing_structure_solution 'SHELXS-97 (Sheldrick, 1990)'
_diffrn_ambient_temperature 173(2)
_diffrn_measured_fraction_theta_full 0.901
_diffrn_measured_fraction_theta_max 0.901
_diffrn_measurement_device_type 'CCD area detector'
_diffrn_measurement_method 'phi and omega scans'
_diffrn_radiation_monochromator graphite
_diffrn_radiation_source 'fine-focus sealed tube'
_diffrn_radiation_type MoK\a
_diffrn_radiation_wavelength 0.71073
_diffrn_reflns_av_R_equivalents 0.0608
_diffrn_reflns_av_sigmaI/netI 0.1646
_diffrn_reflns_limit_h_max 16
_diffrn_reflns_limit_h_min -13
_diffrn_reflns_limit_k_max 17
_diffrn_reflns_limit_k_min -16
_diffrn_reflns_limit_l_max 15
_diffrn_reflns_limit_l_min -17
_diffrn_reflns_number 12882
_diffrn_reflns_theta_full 28.30
_diffrn_reflns_theta_max 28.30
_diffrn_reflns_theta_min 1.59
_exptl_absorpt_coefficient_mu 0.091
_exptl_absorpt_correction_type none
_exptl_crystal_colour dark-red
_exptl_crystal_density_diffrn 1.311
_exptl_crystal_density_meas 0
_exptl_crystal_density_method 'not measured'
_exptl_crystal_description block
_exptl_crystal_F_000 832
_exptl_crystal_size_max 0.30
_exptl_crystal_size_mid 0.20
_exptl_crystal_size_min 0.20
_refine_diff_density_max 0.807
_refine_diff_density_min -0.442
_refine_diff_density_rms 0.061
_refine_ls_extinction_method none
_refine_ls_goodness_of_fit_ref 0.911
_refine_ls_hydrogen_treatment mixed
_refine_ls_matrix_type full
_refine_ls_number_parameters 532
_refine_ls_number_reflns 8987
_refine_ls_number_restraints 0
_refine_ls_restrained_S_all 0.911
_refine_ls_R_factor_all 0.1738
_refine_ls_R_factor_gt 0.0610
_refine_ls_shift/su_max 0.001
_refine_ls_shift/su_mean 0.000
_refine_ls_structure_factor_coef Fsqd
_refine_ls_weighting_details 'calc w=1/[\s^2^(Fo^2^)+(0.0746P)^2^+0.0000P] where P=(Fo^2^+2Fc^2^)/3'
_refine_ls_weighting_scheme calc
_refine_ls_wR_factor_gt 0.1360
_refine_ls_wR_factor_ref 0.1795
_reflns_number_gt 3768
_reflns_number_total 8987
_reflns_threshold_expression >2sigma(I)
_cod_data_source_file jo070872ksi20070427_112343.cif
_cod_data_source_block jsd1342
_cod_depositor_comments
;
The following automatic conversions were performed:
'_symmetry_cell_setting' value 'Triclinic' changed to 'triclinic'
according to '/home/saulius/struct/CIF-dictionaries/cif_core.dic'
dictionary named 'cif_core.dic' version 2.4.1 from 2010-06-29.

Automatic conversion script
Id: cif_fix_enum 1527 2010-12-29 10:47:43Z saulius 
;
_cod_database_code 4024097

loop_
_symmetry_equiv_pos_as_xyz
'x, y, z'
'-x, -y, -z'

loop_
_atom_site_label
_atom_site_type_symbol
_atom_site_fract_x
_atom_site_fract_y
_atom_site_fract_z
_atom_site_U_iso_or_equiv
_atom_site_adp_type
_atom_site_occupancy
_atom_site_symmetry_multiplicity
_atom_site_calc_flag
_atom_site_refinement_flags
_atom_site_disorder_assembly
_atom_site_disorder_group
O1 O 0.77121(17) 0.67185(17) 0.23123(16) 0.0278(5) Uani 1 1 d . . .
O2 O 0.4587(2) 1.2353(2) 0.17266(18) 0.0456(7) Uani 1 1 d . . .
O3 O 0.4743(2) 1.11439(18) 0.08999(17) 0.0380(6) Uani 1 1 d . . .
O4 O 0.2596(2) 1.0311(2) 0.3801(2) 0.0651(9) Uani 1 1 d . . .
O5 O 0.2395(2) 1.1376(2) 0.21239(19) 0.0490(7) Uani 1 1 d . . .
O6 O 0.1324(2) 0.5956(2) 0.60589(19) 0.0499(7) Uani 1 1 d . . .
O7 O 0.1918(2) 0.7506(2) 0.5207(2) 0.0537(8) Uani 1 1 d . . .
O8 O 0.3110(2) 0.39778(19) 0.53154(17) 0.0342(6) Uani 1 1 d . . .
O9 O 0.1636(2) 0.5040(2) 0.42990(19) 0.0433(7) Uani 1 1 d . . .
N1 N 0.5486(2) 0.5964(2) 0.31646(19) 0.0254(6) Uani 1 1 d . . .
H1A H 0.5945 0.6151 0.3484 0.031 Uiso 1 1 calc R . .
N2 N 0.6925(2) 0.8619(2) 0.2873(2) 0.0279(7) Uani 1 1 d . . .
H2A H 0.6694 0.8005 0.3027 0.034 Uiso 1 1 calc R . .
N3 N 0.4359(2) 0.8024(2) 0.3803(2) 0.0269(6) Uani 1 1 d . . .
C1 C 0.7812(3) 0.5887(2) 0.1896(2) 0.0260(8) Uani 1 1 d . . .
C2 C 0.8771(3) 0.7008(3) 0.2165(3) 0.0288(8) Uani 1 1 d . . .
C3 C 0.9546(3) 0.6259(3) 0.1733(3) 0.0345(9) Uani 1 1 d . . .
H3B H 1.0339 0.6223 0.1602 0.041 Uiso 1 1 calc R . .
C4 C 0.8976(3) 0.5620(3) 0.1545(3) 0.0312(8) Uani 1 1 d . . .
H4A H 0.9289 0.5077 0.1230 0.037 Uiso 1 1 calc R . .
C5 C 0.8910(3) 0.7916(3) 0.2306(3) 0.0308(8) Uani 1 1 d . . .
C6 C 0.8006(3) 0.8730(3) 0.2563(3) 0.0304(8) Uani 1 1 d . . .
C7 C 0.6250(3) 0.9584(3) 0.2914(3) 0.0308(8) Uani 1 1 d . . .
C8 C 0.6924(3) 1.0332(3) 0.2646(3) 0.0447(10) Uani 1 1 d . . .
H8A H 0.6684 1.1081 0.2604 0.054 Uiso 1 1 calc R . .
C9 C 0.8021(3) 0.9800(3) 0.2446(3) 0.0415(10) Uani 1 1 d . . .
H9A H 0.8670 1.0115 0.2261 0.050 Uiso 1 1 calc R . .
C10 C 0.5033(3) 0.9695(3) 0.3200(3) 0.0315(8) Uani 1 1 d . . .
C11 C 0.4772(3) 0.8713(3) 0.4078(3) 0.0293(8) Uani 1 1 d . . .
C12 C 0.5063(3) 0.8516(3) 0.5092(3) 0.0353(9) Uani 1 1 d . . .
H12A H 0.5398 0.9014 0.5239 0.042 Uiso 1 1 calc R . .
C13 C 0.4855(3) 0.7583(3) 0.5880(3) 0.0335(9) Uani 1 1 d . . .
H13A H 0.5017 0.7436 0.6585 0.040 Uiso 1 1 calc R . .
C14 C 0.4403(3) 0.6870(3) 0.5613(2) 0.0284(8) Uani 1 1 d . . .
H14A H 0.4249 0.6220 0.6135 0.034 Uiso 1 1 calc R . .
C15 C 0.4176(3) 0.7107(3) 0.4582(2) 0.0256(8) Uani 1 1 d . . .
C16 C 0.3745(3) 0.6315(3) 0.4276(2) 0.0254(8) Uani 1 1 d . . .
C17 C 0.4357(3) 0.5971(3) 0.3441(2) 0.0264(8) Uani 1 1 d . . .
C18 C 0.5796(3) 0.5623(2) 0.2320(2) 0.0241(7) Uani 1 1 d . . .
C19 C 0.4833(3) 0.5427(3) 0.2042(2) 0.0283(8) Uani 1 1 d . . .
H19A H 0.4789 0.5189 0.1477 0.034 Uiso 1 1 calc R . .
C20 C 0.3934(3) 0.5637(3) 0.2733(2) 0.0298(8) Uani 1 1 d . . .
H20A H 0.3176 0.5566 0.2725 0.036 Uiso 1 1 calc R . .
C21 C 0.6927(3) 0.5472(2) 0.1833(2) 0.0259(8) Uani 1 1 d . . .
C22 C 1.0045(3) 0.8214(3) 0.2048(3) 0.0366(9) Uani 1 1 d . . .
C23 C 1.0723(4) 0.8138(3) 0.2820(4) 0.0694(15) Uani 1 1 d . . .
H23A H 1.0497 0.7828 0.3531 0.083 Uiso 1 1 calc R . .
C24 C 1.1716(4) 0.8502(4) 0.2582(5) 0.0837(19) Uani 1 1 d . . .
H24A H 1.2161 0.8457 0.3126 0.100 Uiso 1 1 calc R . .
C25 C 1.2069(4) 0.8932(4) 0.1557(5) 0.0712(16) Uani 1 1 d . . .
H25A H 1.2755 0.9188 0.1391 0.085 Uiso 1 1 calc R . .
C26 C 1.1431(4) 0.8989(4) 0.0780(4) 0.0753(15) Uani 1 1 d . . .
H26A H 1.1674 0.9272 0.0069 0.090 Uiso 1 1 calc R . .
C27 C 1.0431(4) 0.8633(4) 0.1039(4) 0.0612(13) Uani 1 1 d . . .
H27A H 0.9989 0.8680 0.0492 0.073 Uiso 1 1 calc R . .
C28 C 0.4237(3) 1.0561(3) 0.2664(3) 0.0329(8) Uani 1 1 d . . .
C29 C 0.4549(3) 1.1469(3) 0.1722(3) 0.0319(8) Uani 1 1 d . . .
C30 C 0.5054(3) 1.1935(3) -0.0091(3) 0.0397(9) Uani 1 1 d . . .
H30A H 0.5873 1.1933 -0.0113 0.048 Uiso 1 1 calc R . .
H30B H 0.4602 1.2688 -0.0170 0.048 Uiso 1 1 calc R . .
C31 C 0.4808(3) 1.1591(3) -0.0947(3) 0.0477(10) Uani 1 1 d . . .
H31A H 0.5006 1.2105 -0.1623 0.057 Uiso 1 1 calc R . .
H31B H 0.3995 1.1597 -0.0917 0.057 Uiso 1 1 calc R . .
H31C H 0.5261 1.0846 -0.0861 0.057 Uiso 1 1 calc R . .
C32 C 0.3011(3) 1.0720(3) 0.2958(3) 0.0376(9) Uani 1 1 d . . .
C33 C 0.1176(3) 1.1586(4) 0.2255(3) 0.0535(11) Uani 1 1 d . . .
H33A H 0.0925 1.1927 0.2799 0.064 Uiso 1 1 calc R . .
H33B H 0.0922 1.0886 0.2477 0.064 Uiso 1 1 calc R . .
C34 C 0.0676(4) 1.2338(5) 0.1246(4) 0.104(2) Uani 1 1 d . . .
H34A H -0.0158 1.2491 0.1322 0.124 Uiso 1 1 calc R . .
H34B H 0.0925 1.1991 0.0714 0.124 Uiso 1 1 calc R . .
H34C H 0.0930 1.3029 0.1034 0.124 Uiso 1 1 calc R . .
C35 C 0.2814(3) 0.5929(3) 0.4790(2) 0.0287(8) Uani 1 1 d . . .
C36 C 0.1958(3) 0.6444(3) 0.5424(3) 0.0347(9) Uani 1 1 d . . .
C37 C 0.1067(4) 0.8058(4) 0.5803(5) 0.0858(17) Uani 1 1 d . . .
H37A H 0.0323 0.8289 0.5466 0.103 Uiso 1 1 calc R . .
H37B H 0.0983 0.7527 0.6514 0.103 Uiso 1 1 calc R . .
C38 C 0.1324(6) 0.8938(6) 0.5880(6) 0.158(3) Uani 1 1 d . . .
H38A H 0.0722 0.9267 0.6290 0.190 Uiso 1 1 calc R . .
H38B H 0.1386 0.9478 0.5180 0.190 Uiso 1 1 calc R . .
H38C H 0.2051 0.8715 0.6226 0.190 Uiso 1 1 calc R . .
C39 C 0.2564(3) 0.4879(3) 0.4809(3) 0.0302(8) Uani 1 1 d . . .
C40 C 0.1215(3) 0.4059(3) 0.4457(3) 0.0555(12) Uani 1 1 d . . .
H40A H 0.0389 0.4280 0.4327 0.067 Uiso 1 1 calc R . .
H40B H 0.1319 0.3566 0.5193 0.067 Uiso 1 1 calc R . .
C41 C 0.1807(4) 0.3447(4) 0.3764(4) 0.0752(15) Uani 1 1 d . . .
H41A H 0.1498 0.2796 0.3903 0.090 Uiso 1 1 calc R . .
H41B H 0.2625 0.3214 0.3898 0.090 Uiso 1 1 calc R . .
H41C H 0.1690 0.3924 0.3034 0.090 Uiso 1 1 calc R . .
C42 C 0.7118(3) 0.4801(3) 0.1131(2) 0.0262(8) Uani 1 1 d . . .
C43 C 0.7103(3) 0.3696(3) 0.1493(3) 0.0367(9) Uani 1 1 d . . .
H43A H 0.6968 0.3331 0.2216 0.044 Uiso 1 1 calc R . .
C44 C 0.7285(3) 0.3115(3) 0.0809(3) 0.0427(10) Uani 1 1 d . . .
H44A H 0.7273 0.2355 0.1067 0.051 Uiso 1 1 calc R . .
C45 C 0.7479(3) 0.3627(3) -0.0232(3) 0.0400(9) Uani 1 1 d . . .
H45A H 0.7614 0.3221 -0.0694 0.048 Uiso 1 1 calc R . .
C46 C 0.7482(3) 0.4724(3) -0.0612(3) 0.0428(10) Uani 1 1 d . . .
H46A H 0.7603 0.5083 -0.1339 0.051 Uiso 1 1 calc R . .
C47 C 0.7306(3) 0.5314(3) 0.0066(3) 0.0373(9) Uani 1 1 d . . .
H47A H 0.7314 0.6075 -0.0200 0.045 Uiso 1 1 calc R . .

loop_
_atom_site_aniso_label
_atom_site_aniso_U_11
_atom_site_aniso_U_22
_atom_site_aniso_U_33
_atom_site_aniso_U_23
_atom_site_aniso_U_13
_atom_site_aniso_U_12
O1 0.0238(13) 0.0313(13) 0.0308(13) -0.0138(11) -0.0001(10) -0.0063(10)
O2 0.066(2) 0.0380(15) 0.0321(15) -0.0103(12) -0.0015(12) -0.0138(14)
O3 0.0544(17) 0.0311(13) 0.0235(14) -0.0038(11) 0.0022(11) -0.0112(12)
O4 0.0490(19) 0.083(2) 0.0336(17) -0.0034(15) 0.0080(13) 0.0073(16)
O5 0.0304(15) 0.0685(18) 0.0342(16) -0.0075(14) -0.0024(12) -0.0015(13)
O6 0.0383(16) 0.078(2) 0.0304(15) -0.0150(14) 0.0113(12) -0.0188(15)
O7 0.0441(18) 0.0457(17) 0.071(2) -0.0281(15) 0.0159(14) -0.0051(14)
O8 0.0369(15) 0.0394(14) 0.0303(14) -0.0135(12) -0.0041(11) -0.0121(12)
O9 0.0353(15) 0.0563(16) 0.0444(16) -0.0162(13) -0.0112(12) -0.0181(13)
N1 0.0257(16) 0.0303(15) 0.0220(15) -0.0079(12) -0.0015(11) -0.0104(13)
N2 0.0228(16) 0.0267(15) 0.0327(17) -0.0106(13) 0.0007(12) -0.0033(13)
N3 0.0264(16) 0.0275(15) 0.0221(15) -0.0055(13) 0.0009(12) -0.0032(13)
C1 0.031(2) 0.0252(18) 0.0228(18) -0.0105(15) 0.0003(14) -0.0063(15)
C2 0.0201(19) 0.035(2) 0.031(2) -0.0107(16) -0.0030(14) -0.0054(16)
C3 0.0192(19) 0.036(2) 0.048(2) -0.0178(18) 0.0008(16) -0.0010(16)
C4 0.027(2) 0.032(2) 0.035(2) -0.0139(17) 0.0027(16) -0.0058(16)
C5 0.026(2) 0.0325(19) 0.033(2) -0.0091(16) -0.0028(15) -0.0066(16)
C6 0.027(2) 0.032(2) 0.033(2) -0.0127(16) -0.0055(15) -0.0042(16)
C7 0.034(2) 0.0243(18) 0.030(2) -0.0075(16) -0.0006(15) -0.0026(16)
C8 0.045(3) 0.026(2) 0.062(3) -0.0168(19) 0.009(2) -0.0099(18)
C9 0.033(2) 0.032(2) 0.061(3) -0.0182(19) 0.0058(18) -0.0121(18)
C10 0.036(2) 0.0277(19) 0.028(2) -0.0088(16) 0.0036(16) -0.0067(17)
C11 0.030(2) 0.0270(18) 0.0262(19) -0.0073(16) 0.0014(15) -0.0025(16)
C12 0.043(2) 0.0283(19) 0.036(2) -0.0124(17) -0.0063(17) -0.0067(17)
C13 0.046(2) 0.0295(19) 0.0238(19) -0.0084(16) -0.0033(16) -0.0070(17)
C14 0.036(2) 0.0273(18) 0.0197(18) -0.0057(15) 0.0029(14) -0.0091(16)
C15 0.0255(19) 0.0285(18) 0.0196(18) -0.0053(15) 0.0006(14) -0.0055(15)
C16 0.0254(19) 0.0308(18) 0.0161(17) -0.0045(15) -0.0002(13) -0.0051(15)
C17 0.0233(19) 0.0350(19) 0.0207(18) -0.0072(15) 0.0003(14) -0.0102(15)
C18 0.031(2) 0.0252(18) 0.0158(17) -0.0073(14) -0.0008(14) -0.0061(15)
C19 0.035(2) 0.0359(19) 0.0170(18) -0.0098(15) -0.0015(14) -0.0113(16)
C20 0.028(2) 0.042(2) 0.0236(19) -0.0122(16) -0.0014(14) -0.0128(16)
C21 0.028(2) 0.0236(17) 0.0240(18) -0.0055(14) -0.0017(14) -0.0053(15)
C22 0.027(2) 0.0290(19) 0.054(3) -0.0166(18) -0.0028(18) -0.0033(16)
C23 0.055(3) 0.065(3) 0.076(3) 0.014(2) -0.038(3) -0.032(2)
C24 0.057(3) 0.052(3) 0.126(5) 0.012(3) -0.054(3) -0.025(3)
C25 0.033(3) 0.047(3) 0.140(5) -0.040(3) 0.011(3) -0.015(2)
C26 0.059(3) 0.098(4) 0.102(4) -0.067(3) 0.038(3) -0.046(3)
C27 0.054(3) 0.088(3) 0.071(3) -0.055(3) 0.020(2) -0.037(3)
C28 0.030(2) 0.036(2) 0.0245(19) -0.0045(16) 0.0001(15) -0.0038(17)
C29 0.032(2) 0.035(2) 0.024(2) -0.0086(17) -0.0011(15) -0.0014(17)
C30 0.057(3) 0.036(2) 0.022(2) -0.0021(16) 0.0070(17) -0.0173(19)
C31 0.058(3) 0.045(2) 0.030(2) -0.0036(19) -0.0058(19) -0.006(2)
C32 0.037(2) 0.039(2) 0.028(2) -0.0068(18) -0.0002(17) -0.0018(18)
C33 0.029(2) 0.071(3) 0.054(3) -0.021(2) -0.0008(19) -0.002(2)
C34 0.044(3) 0.152(5) 0.080(4) -0.009(4) -0.021(3) 0.002(3)
C35 0.0239(19) 0.035(2) 0.0245(19) -0.0086(16) -0.0013(14) -0.0043(16)
C36 0.025(2) 0.049(2) 0.026(2) -0.0078(18) -0.0033(15) -0.0077(18)
C37 0.058(3) 0.089(4) 0.131(5) -0.081(4) 0.016(3) 0.002(3)
C38 0.149(7) 0.200(8) 0.188(8) -0.143(7) 0.086(6) -0.078(6)
C39 0.029(2) 0.043(2) 0.0207(18) -0.0103(17) 0.0032(15) -0.0138(18)
C40 0.044(3) 0.076(3) 0.064(3) -0.032(3) -0.001(2) -0.032(2)
C41 0.077(4) 0.099(4) 0.076(4) -0.047(3) -0.002(3) -0.041(3)
C42 0.0227(19) 0.0316(19) 0.0254(19) -0.0119(15) 0.0002(14) -0.0052(15)
C43 0.046(2) 0.031(2) 0.031(2) -0.0087(17) 0.0046(17) -0.0122(18)
C44 0.051(3) 0.034(2) 0.047(3) -0.0167(19) 0.0018(19) -0.0137(19)
C45 0.041(2) 0.046(2) 0.041(2) -0.025(2) 0.0006(18) -0.0113(19)
C46 0.055(3) 0.047(2) 0.028(2) -0.0161(19) 0.0052(18) -0.013(2)
C47 0.043(2) 0.038(2) 0.033(2) -0.0135(18) 0.0034(17) -0.0122(18)

loop_
_atom_type_symbol
_atom_type_description
_atom_type_scat_dispersion_real
_atom_type_scat_dispersion_imag
_atom_type_scat_source
C C 0.0033 0.0016 'International Tables Vol C Tables 4.2.6.8 and 6.1.1.4'
H H 0.0000 0.0000 'International Tables Vol C Tables 4.2.6.8 and 6.1.1.4'
N N 0.0061 0.0033 'International Tables Vol C Tables 4.2.6.8 and 6.1.1.4'
O O 0.0106 0.0060 'International Tables Vol C Tables 4.2.6.8 and 6.1.1.4'

loop_
_geom_angle_atom_site_label_1
_geom_angle_atom_site_label_2
_geom_angle_atom_site_label_3
_geom_angle
_geom_angle_site_symmetry_1
_geom_angle_site_symmetry_3
_geom_angle_publ_flag
C1 O1 C2 107.7(2) . . ?
C29 O3 C30 117.0(3) . . ?
C32 O5 C33 117.7(3) . . ?
C36 O7 C37 115.9(3) . . ?
C39 O9 C40 116.0(3) . . ?
C18 N1 C17 110.4(2) . . ?
C6 N2 C7 110.8(3) . . ?
C11 N3 C15 116.3(3) . . ?
C21 C1 O1 123.6(3) . . ?
C21 C1 C4 129.0(3) . . ?
O1 C1 C4 107.4(3) . . ?
C5 C2 O1 122.7(3) . . ?
C5 C2 C3 130.1(3) . . ?
O1 C2 C3 106.8(3) . . ?
C4 C3 C2 109.2(3) . . ?
C3 C4 C1 108.6(3) . . ?
C2 C5 C6 125.2(3) . . ?
C2 C5 C22 119.2(3) . . ?
C6 C5 C22 115.0(3) . . ?
N2 C6 C9 106.3(3) . . ?
N2 C6 C5 125.6(3) . . ?
C9 C6 C5 127.8(3) . . ?
N2 C7 C8 107.1(3) . . ?
N2 C7 C10 121.7(3) . . ?
C8 C7 C10 131.2(3) . . ?
C7 C8 C9 107.7(3) . . ?
C6 C9 C8 108.1(3) . . ?
C28 C10 C7 122.3(3) . . ?
C28 C10 C11 124.1(3) . . ?
C7 C10 C11 113.4(3) . . ?
N3 C11 C12 124.1(3) . . ?
N3 C11 C10 115.8(3) . . ?
C12 C11 C10 119.8(3) . . ?
C13 C12 C11 118.7(3) . . ?
C12 C13 C14 117.9(3) . . ?
C15 C14 C13 119.7(3) . . ?
N3 C15 C14 123.2(3) . . ?
N3 C15 C16 116.7(3) . . ?
C14 C15 C16 120.1(3) . . ?
C35 C16 C17 122.4(3) . . ?
C35 C16 C15 120.4(3) . . ?
C17 C16 C15 117.2(3) . . ?
N1 C17 C20 106.8(3) . . ?
N1 C17 C16 125.0(3) . . ?
C20 C17 C16 128.1(3) . . ?
N1 C18 C19 106.9(3) . . ?
N1 C18 C21 126.3(3) . . ?
C19 C18 C21 126.9(3) . . ?
C18 C19 C20 108.5(3) . . ?
C19 C20 C17 107.4(3) . . ?
C1 C21 C18 128.7(3) . . ?
C1 C21 C42 116.0(3) . . ?
C18 C21 C42 115.2(3) . . ?
C27 C22 C23 116.7(4) . . ?
C27 C22 C5 121.9(3) . . ?
C23 C22 C5 121.3(4) . . ?
C24 C23 C22 121.5(5) . . ?
C23 C24 C25 120.0(5) . . ?
C26 C25 C24 119.7(5) . . ?
C25 C26 C27 119.1(5) . . ?
C22 C27 C26 122.9(4) . . ?
C10 C28 C32 123.5(3) . . ?
C10 C28 C29 121.5(3) . . ?
C32 C28 C29 114.9(3) . . ?
O2 C29 O3 126.0(3) . . ?
O2 C29 C28 124.2(3) . . ?
O3 C29 C28 109.8(3) . . ?
O3 C30 C31 107.3(3) . . ?
O4 C32 O5 123.3(4) . . ?
O4 C32 C28 126.7(3) . . ?
O5 C32 C28 110.0(3) . . ?
O5 C33 C34 108.4(3) . . ?
C16 C35 C36 125.7(3) . . ?
C16 C35 C39 123.5(3) . . ?
C36 C35 C39 110.8(3) . . ?
O6 C36 O7 123.1(4) . . ?
O6 C36 C35 123.0(4) . . ?
O7 C36 C35 113.8(3) . . ?
C38 C37 O7 113.6(5) . . ?
O8 C39 O9 124.1(3) . . ?
O8 C39 C35 122.4(3) . . ?
O9 C39 C35 113.2(3) . . ?
O9 C40 C41 112.6(3) . . ?
C43 C42 C47 118.3(3) . . ?
C43 C42 C21 122.9(3) . . ?
C47 C42 C21 118.8(3) . . ?
C42 C43 C44 120.5(3) . . ?
C45 C44 C43 120.5(3) . . ?
C44 C45 C46 120.1(3) . . ?
C45 C46 C47 120.0(3) . . ?
C46 C47 C42 120.6(3) . . ?

loop_
_geom_bond_atom_site_label_1
_geom_bond_atom_site_label_2
_geom_bond_distance
_geom_bond_site_symmetry_2
_geom_bond_publ_flag
O1 C1 1.395(3) . ?
O1 C2 1.405(4) . ?
O2 C29 1.197(4) . ?
O3 C29 1.325(4) . ?
O3 C30 1.466(4) . ?
O4 C32 1.196(4) . ?
O5 C32 1.338(4) . ?
O5 C33 1.434(4) . ?
O6 C36 1.207(4) . ?
O7 C36 1.329(4) . ?
O7 C37 1.457(5) . ?
O8 C39 1.214(4) . ?
O9 C39 1.329(4) . ?
O9 C40 1.460(4) . ?
N1 C18 1.373(4) . ?
N1 C17 1.374(4) . ?
N2 C6 1.356(4) . ?
N2 C7 1.357(4) . ?
N3 C11 1.331(4) . ?
N3 C15 1.353(4) . ?
C1 C21 1.352(4) . ?
C1 C4 1.434(4) . ?
C2 C5 1.349(4) . ?
C2 C3 1.432(4) . ?
C3 C4 1.332(4) . ?
C5 C6 1.446(5) . ?
C5 C22 1.495(5) . ?
C6 C9 1.384(4) . ?
C7 C8 1.371(4) . ?
C7 C10 1.464(5) . ?
C8 C9 1.386(5) . ?
C10 C28 1.342(4) . ?
C10 C11 1.501(4) . ?
C11 C12 1.393(4) . ?
C12 C13 1.381(4) . ?
C13 C14 1.383(4) . ?
C14 C15 1.380(4) . ?
C15 C16 1.491(4) . ?
C16 C35 1.371(4) . ?
C16 C17 1.442(4) . ?
C17 C20 1.399(4) . ?
C18 C19 1.385(4) . ?
C18 C21 1.451(4) . ?
C19 C20 1.398(4) . ?
C21 C42 1.499(4) . ?
C22 C27 1.367(5) . ?
C22 C23 1.379(5) . ?
C23 C24 1.372(6) . ?
C24 C25 1.374(7) . ?
C25 C26 1.361(7) . ?
C26 C27 1.375(5) . ?
C28 C32 1.475(5) . ?
C28 C29 1.506(5) . ?
C30 C31 1.491(5) . ?
C33 C34 1.479(6) . ?
C35 C36 1.470(5) . ?
C35 C39 1.498(4) . ?
C37 C38 1.331(7) . ?
C40 C41 1.478(6) . ?
C42 C43 1.382(4) . ?
C42 C47 1.391(4) . ?
C43 C44 1.387(5) . ?
C44 C45 1.365(5) . ?
C45 C46 1.367(5) . ?
C46 C47 1.389(5) . ?

loop_
_cod_related_entry_id
_cod_related_entry_database
_cod_related_entry_code
1 ChemSpider 21199768
